data_7248595
loop_
_publ_author_name
'Mikhailov, Artem A.'
'Gansm&#xfc;ller, Axel'
'Konieczny, Krzysztof A.'
'Pillet, S&#xe9;bastien'
'Kostin, Gennadiy'
'Kl&#xfc;fers, Peter'
'Woike, Theo'
'Schaniel, Dominik'

_publ_section_title
;
 Local force constants and charges of the nitrosyl ligand in photoinduced
 NO linkage isomers in a prototypical ruthenium nitrosyl complex.
;
_journal_issue 21
_journal_name_full 'Physical chemistry chemical physics : PCCP'
_journal_page_first 15255
_journal_page_last 15267
_journal_paper_doi 10.1039/d4cp01374c
_journal_volume 26
_journal_year 2024
_chemical_formula_moiety 'Cl5 K2 N O Ru'
_chemical_formula_sum 'Cl5 K2 N O Ru'
_chemical_formula_weight 386.530
_space_group_crystal_system orthorhombic
_space_group_IT_number 62
_space_group_name_Hall '-P 2ac 2n'
_space_group_name_H-M_alt 'P n m a'
_symmetry_Int_Tables_number 62
_audit_creation_date 2022-01-28
_audit_creation_method
;
Olex2 1.5
(compiled 2021.12.09 svn.r5202d8cf for OlexSys, GUI svn.r6439)
;
_audit_update_record
;
2024-02-28 deposited with the CCDC.	2024-05-06 downloaded from the CCDC.
;
_cell_angle_alpha 90
_cell_angle_beta 90
_cell_angle_gamma 90
_cell_formula_units_Z 4
_cell_length_a 13.1260(8)
_cell_length_b 10.3284(6)
_cell_length_c 6.8375(4)
_cell_measurement_reflns_used 9997
_cell_measurement_temperature 100
_cell_measurement_theta_max 45.11
_cell_measurement_theta_min 3.36
_cell_volume 926.96(10)
_computing_cell_refinement 'SAINT V8.40B (?, 2016)'
_computing_data_reduction 'SAINT V8.40B (?, 2016)'
_computing_molecular_graphics 'Olex2 1.5 (Dolomanov et al., 2009)'
_computing_publication_material 'Olex2 1.5 (Dolomanov et al., 2009)'
_computing_structure_refinement 'olex2.refine 1.5 (Bourhis et al., 2015)'
_computing_structure_solution 'SHELXT 2014/5 (Sheldrick, 2014)'
_diffrn_ambient_temperature 100
_diffrn_measured_fraction_theta_full 0.9989
_diffrn_measured_fraction_theta_max 0.9973
_diffrn_measurement_device_type 'Bruker APEX-II CCD'
_diffrn_measurement_method '\f and \w scans'
_diffrn_radiation_type 'Mo K\a'
_diffrn_radiation_wavelength 0.71073
_diffrn_reflns_av_R_equivalents 0.0644
_diffrn_reflns_av_unetI/netI 0.0124
_diffrn_reflns_Laue_measured_fraction_full 0.9989
_diffrn_reflns_Laue_measured_fraction_max 0.9973
_diffrn_reflns_limit_h_max 26
_diffrn_reflns_limit_h_min -26
_diffrn_reflns_limit_k_max 20
_diffrn_reflns_limit_k_min -20
_diffrn_reflns_limit_l_max 13
_diffrn_reflns_limit_l_min -13
_diffrn_reflns_number 303016
_diffrn_reflns_point_group_measured_fraction_full 0.9989
_diffrn_reflns_point_group_measured_fraction_max 0.9973
_diffrn_reflns_theta_full 25.2417
_diffrn_reflns_theta_max 45.43
_diffrn_reflns_theta_min 3.10
_diffrn_source_current 1.0
_diffrn_source_power 0.05
_diffrn_source_voltage 50.0
_diffrn_standards_number 0
_exptl_absorpt_coefficient_mu 3.962
_exptl_absorpt_correction_T_max 0.6379
_exptl_absorpt_correction_T_min 0.3960
_exptl_absorpt_correction_type numerical
_exptl_absorpt_process_details
;
SADABS-2016/2 (Bruker,2016/2) was used for absorption correction.
wR2(int) was 0.1144 before and 0.0690 after correction.
The Ratio of minimum to maximum transmission is 0.6208.
The \l/2 correction factor is Not present.
;
_exptl_crystal_colour red
_exptl_crystal_colour_primary red
_exptl_crystal_density_diffrn 2.770
_exptl_crystal_description block
_exptl_crystal_F_000 727.846
_exptl_crystal_size_max 0.388
_exptl_crystal_size_mid 0.313
_exptl_crystal_size_min 0.165
_refine_diff_density_max 0.6282
_refine_diff_density_min -0.7523
_refine_diff_density_rms 0.1278
_refine_ls_d_res_high 0.4989
_refine_ls_d_res_low 6.5630
_refine_ls_extinction_coef 0.00223(18)
_refine_ls_extinction_expression Fc^*^=kFc[1+0.001xFc^2^\l^3^/sin(2\q)]^-1/4^
_refine_ls_goodness_of_fit_ref 1.0250
_refine_ls_hydrogen_treatment undef
_refine_ls_matrix_type full
_refine_ls_number_constraints 0
_refine_ls_number_parameters 56
_refine_ls_number_reflns 4040
_refine_ls_number_restraints 0
_refine_ls_restrained_S_all 1.0250
_refine_ls_R_factor_all 0.0161
_refine_ls_R_factor_gt 0.0150
_refine_ls_shift/su_max 0.0003
_refine_ls_shift/su_mean 0.0000
_refine_ls_structure_factor_coef Fsqd
_refine_ls_weighting_details 'w=1/[\s^2^(Fo^2^)+(0.0038P)^2^+0.6760P] where P=(Fo^2^+2Fc^2^)/3'
_refine_ls_weighting_scheme calc
_refine_ls_wR_factor_gt 0.0289
_refine_ls_wR_factor_ref 0.0292
_reflns_Friedel_coverage 0.0
_reflns_limit_h_max 26
_reflns_limit_h_min 0
_reflns_limit_k_max 20
_reflns_limit_k_min 0
_reflns_limit_l_max 13
_reflns_limit_l_min 0
_reflns_number_gt 3855
_reflns_number_total 4040
_reflns_threshold_expression I>=2u(I)
_cod_data_source_file d4cp01374c2.cif
_cod_data_source_block K2RuNOCl5
_cod_depositor_comments 'Adding full bibliography for 7248595.cif.'
_cod_database_code 7248595
_atom_site_solution_primary dual
_olex2_refinement_description
;
;
_olex2_submission_special_instructions 'No special instructions were received'

loop_
_space_group_symop_id
_space_group_symop_operation_xyz
1 x,y,z
2 x+1/2,-y+1/2,-z+1/2
3 -x,y+1/2,-z
4 -x+1/2,-y,z+1/2
5 -x,-y,-z
6 -x-1/2,y-1/2,z-1/2
7 x,-y-1/2,z
8 x-1/2,y,-z-1/2

loop_
_atom_site_label
_atom_site_type_symbol
_atom_site_fract_x
_atom_site_fract_y
_atom_site_fract_z
_atom_site_U_iso_or_equiv
_atom_site_adp_type
_atom_site_occupancy
_atom_site_site_symmetry_order
_atom_site_refinement_flags_posn
_atom_site_refinement_flags_adp
_atom_site_refinement_flags_occupancy
Ru1 Ru 0.607812(5) 0.75 0.330101(9) 0.007379(13) Uani 1.000000 2 S T P
K1 K 0.854936(12) 0.499479(16) 0.35267(2) 0.01713(3) Uani 1.000000 1 . . .
Cl4 Cl 0.750978(16) 0.75 0.12080(3) 0.01179(3) Uani 1.000000 2 S T P
Cl3 Cl 0.502831(17) 0.75 0.04672(3) 0.01460(3) Uani 1.000000 2 S T P
Cl1 Cl 0.723825(17) 0.75 0.59654(3) 0.01453(3) Uani 1.000000 2 S T P
Cl2 Cl 0.611786(13) 0.520564(14) 0.32116(3) 0.01542(3) Uani 1.000000 1 . . .
O1 O 0.44606(5) 0.75 0.61410(10) 0.01257(10) Uani 1.000000 2 S T P
N1 N 0.50696(5) 0.75 0.49533(10) 0.00872(9) Uani 1.000000 2 S T P

loop_
_atom_site_aniso_label
_atom_site_aniso_U_11
_atom_site_aniso_U_22
_atom_site_aniso_U_33
_atom_site_aniso_U_12
_atom_site_aniso_U_13
_atom_site_aniso_U_23
Ru1 0.00771(2) 0.00666(2) 0.00776(2) -0.000000 0.000420(15) 0.000000
K1 0.01647(5) 0.01631(5) 0.01860(6) 0.00010(4) -0.00262(4) 0.00128(4)
Cl4 0.01045(7) 0.01406(7) 0.01087(7) -0.000000 0.00274(5) 0.000000
Cl3 0.01181(7) 0.02096(9) 0.01103(7) -0.000000 -0.00288(6) 0.000000
Cl1 0.01230(7) 0.02128(9) 0.01000(7) -0.000000 -0.00226(6) 0.000000
Cl2 0.01732(6) 0.00723(4) 0.02172(7) -0.00014(4) 0.00516(5) 0.00001(4)
O1 0.0121(2) 0.0130(2) 0.0127(2) -0.000000 0.00403(18) 0.000000
N1 0.0087(2) 0.0075(2) 0.0099(2) -0.000000 -0.00038(17) 0.000000

loop_
_atom_type_symbol
_atom_type_scat_dispersion_real
_atom_type_scat_dispersion_imag
_atom_type_scat_Cromer_Mann_a1
_atom_type_scat_Cromer_Mann_a2
_atom_type_scat_Cromer_Mann_a3
_atom_type_scat_Cromer_Mann_a4
_atom_type_scat_Cromer_Mann_b1
_atom_type_scat_Cromer_Mann_b2
_atom_type_scat_Cromer_Mann_b3
_atom_type_scat_Cromer_Mann_b4
_atom_type_scat_Cromer_Mann_c
_atom_type_scat_source
_atom_type_scat_dispersion_source
Cl 0.14873 0.16029 11.46040 7.19640 6.25560 1.64550 0.01040 1.16620 18.51940 47.77840 -9.55740 'International Tables Volume C Table 6.1.1.4 (pp. 500-502)' 'Henke, Gullikson and Davis, At. Data and Nucl. Data Tables, 1993, 54, 2'
K 0.21174 0.26561 8.21860 7.43980 1.05190 0.86590 12.79490 0.77480 213.18700 41.68410 1.42280 'International Tables Volume C Table 6.1.1.4 (pp. 500-502)' 'Henke, Gullikson and Davis, At. Data and Nucl. Data Tables, 1993, 54, 2'
N 0.00653 0.00323 12.21260 3.13220 2.01250 1.16630 0.00570 9.89330 28.99750 0.58260 -11.52900 'International Tables Volume C Table 6.1.1.4 (pp. 500-502)' 'Henke, Gullikson and Davis, At. Data and Nucl. Data Tables, 1993, 54, 2'
O 0.01158 0.00611 3.04850 2.28680 1.54630 0.86700 13.27710 5.70110 0.32390 32.90890 0.25080 'International Tables Volume C Table 6.1.1.4 (pp. 500-502)' 'Henke, Gullikson and Davis, At. Data and Nucl. Data Tables, 1993, 54, 2'
Ru -1.23940 0.83517 19.26740 12.91820 4.86337 1.56756 0.80852 8.43467 24.79970 94.29280 5.37874 'International Tables Volume C Table 6.1.1.4 (pp. 500-502)' 'Henke, Gullikson and Davis, At. Data and Nucl. Data Tables, 1993, 54, 2'

loop_
_exptl_crystal_face_index_h
_exptl_crystal_face_index_k
_exptl_crystal_face_index_l
_exptl_crystal_face_perp_dist
-1.00 0.00 1.00 0.1490
1.00 0.00 -1.00 0.0890
0.00 1.00 0.00 0.1570
0.00 -1.00 0.00 0.1320
-1.00 1.00 -1.00 0.0820
-1.00 0.00 -1.00 0.0640
1.00 0.00 1.00 0.1890
1.00 1.00 1.00 0.1740
1.00 0.00 0.00 0.1030
-1.00 0.00 0.00 0.0930
-1.00 -1.00 0.00 0.1390
1.00 1.00 0.00 0.1740
0.00 -1.00 1.00 0.1570
-1.00 -1.00 -1.00 0.0890
1.00 1.00 -1.00 0.1070
0.00 -1.00 -1.00 0.0850
2.00 -1.00 1.00 0.1490
-1.00 2.00 0.00 0.1400
2.00 -1.00 0.00 0.0660
-2.00 1.00 0.00 0.0850
-2.00 -1.00 0.00 0.1200
-2.00 0.00 1.00 0.1140
-2.00 1.00 1.00 0.1150
2.00 2.00 -1.00 0.1310
2.00 0.00 -1.00 0.0870
2.00 -2.00 -1.00 0.0850
-3.00 1.00 -1.00 0.0600
-3.00 -1.00 -1.00 0.0840

loop_
_geom_angle_atom_site_label_1
_geom_angle_atom_site_label_2
_geom_angle_atom_site_label_3
_geom_angle
_geom_angle_site_symmetry_1
_geom_angle_site_symmetry_3
_geom_angle_publ_flag
Cl3 Ru1 Cl4 88.129(8) . . ?
Cl1 Ru1 Cl4 87.400(8) . . ?
Cl1 Ru1 Cl3 175.529(8) . . ?
Cl2 Ru1 Cl4 88.102(4) 7_575 . ?
Cl2 Ru1 Cl4 88.102(4) . . ?
Cl2 Ru1 Cl3 89.527(5) . . ?
Cl2 Ru1 Cl3 89.527(5) 7_575 . ?
Cl2 Ru1 Cl1 90.325(5) . . ?
Cl2 Ru1 Cl1 90.325(5) 7_575 . ?
Cl2 Ru1 Cl2 176.116(9) 7_575 . ?
N1 Ru1 Cl4 176.81(2) . . ?
N1 Ru1 Cl3 95.06(2) . . ?
N1 Ru1 Cl1 89.41(2) . . ?
N1 Ru1 Cl2 91.918(4) . 7_575 ?
N1 Ru1 Cl2 91.918(4) . . ?
Cl4 K1 K1 50.931(4) . 4_664 ?
Cl4 K1 K1 99.356(7) 4_665 4_664 ?
Cl3 K1 K1 121.894(7) 2_565 4_664 ?
Cl3 K1 K1 129.888(7) 4_665 4_664 ?
Cl3 K1 Cl4 57.056(5) 4_665 4_665 ?
Cl3 K1 Cl4 135.190(7) 2_565 4_665 ?
Cl3 K1 Cl4 74.419(6) 2_565 . ?
Cl3 K1 Cl4 170.648(7) 4_665 . ?
Cl1 K1 K1 93.451(6) . 4_664 ?
Cl1 K1 K1 52.331(5) 4_664 4_664 ?
Cl1 K1 Cl4 56.948(5) . . ?
Cl1 K1 Cl4 64.588(5) 4_664 4_665 ?
Cl1 K1 Cl4 95.736(6) . 4_665 ?
Cl1 K1 Cl4 103.125(6) 4_664 . ?
Cl1 K1 Cl3 155.507(8) 4_664 2_565 ?
Cl1 K1 Cl3 67.297(5) . 2_565 ?
Cl1 K1 Cl3 77.830(6) 4_664 4_665 ?
Cl1 K1 Cl3 129.099(7) . 4_665 ?
Cl2 K1 K1 47.386(5) . 4_664 ?
Cl2 K1 K1 109.395(4) 8_656 4_664 ?
Cl2 K1 K1 148.727(7) 4_665 4_664 ?
Cl2 K1 Cl4 125.180(7) 4_665 . ?
Cl2 K1 Cl4 71.683(5) . 4_665 ?
Cl2 K1 Cl4 126.894(6) 8_656 4_665 ?
Cl2 K1 Cl4 58.790(5) 4_665 4_665 ?
Cl2 K1 Cl4 100.407(6) 8_656 . ?
Cl2 K1 Cl4 60.457(5) . . ?
Cl2 K1 Cl3 59.912(5) 4_665 4_665 ?
Cl2 K1 Cl3 128.001(7) . 4_665 ?
Cl2 K1 Cl3 57.918(5) 8_656 2_565 ?
Cl2 K1 Cl3 76.418(6) 4_665 2_565 ?
Cl2 K1 Cl3 123.035(7) . 2_565 ?
Cl2 K1 Cl3 70.330(5) 8_656 4_665 ?
Cl2 K1 Cl1 72.781(6) . 4_664 ?
Cl2 K1 Cl1 59.747(5) . . ?
Cl2 K1 Cl1 124.867(6) 8_656 . ?
Cl2 K1 Cl1 69.216(5) 4_665 . ?
Cl2 K1 Cl1 121.321(6) 4_665 4_664 ?
Cl2 K1 Cl1 99.622(6) 8_656 4_664 ?
K1 Cl4 Ru1 92.154(6) 7_575 . ?
K1 Cl4 Ru1 92.154(6) . . ?
K1 Cl4 Ru1 90.078(6) 6_765 . ?
K1 Cl4 Ru1 90.078(6) 4_664 . ?
K1 Cl4 K1 102.094(8) 7_575 . ?
K1 Cl4 K1 176.373(8) 7_575 4_664 ?
K1 Cl4 K1 176.373(8) 6_765 . ?
K1 Cl4 K1 96.475(8) 6_765 4_664 ?
K1 Cl3 Ru1 99.828(6) 2_465 . ?
K1 Cl3 Ru1 99.828(6) 8_556 . ?
K1 Cl3 Ru1 89.988(6) 4_664 . ?
K1 Cl3 Ru1 89.988(6) 6_765 . ?
K1 Cl3 K1 79.231(4) 6_765 2_465 ?
K1 Cl3 K1 79.231(4) 8_556 4_664 ?
K1 Cl3 K1 96.733(8) 6_765 4_664 ?
K1 Cl3 K1 102.963(8) 8_556 2_465 ?
K1 Cl1 Ru1 87.145(6) . . ?
K1 Cl1 Ru1 101.968(6) 4_665 . ?
K1 Cl1 Ru1 87.145(6) 7_575 . ?
K1 Cl1 Ru1 101.968(6) 6_766 . ?
K1 Cl1 K1 94.394(8) 7_575 . ?
K1 Cl1 K1 169.074(8) 7_575 4_665 ?
K1 Cl1 K1 169.074(8) 6_766 . ?
K1 Cl1 K1 103.436(8) 6_766 4_665 ?
K1 Cl2 Ru1 95.051(6) . . ?
K1 Cl2 Ru1 92.787(6) 8_556 . ?
K1 Cl2 Ru1 95.297(6) 4_664 . ?
O1 N1 Ru1 175.02(7) . . ?

loop_
_geom_bond_atom_site_label_1
_geom_bond_atom_site_label_2
_geom_bond_distance
_geom_bond_site_symmetry_2
_geom_bond_publ_flag
Ru1 Cl4 2.3621(2) . ?
Ru1 Cl3 2.3776(2) . ?
Ru1 Cl1 2.3744(2) . ?
Ru1 Cl2 2.3711(2) 7_575 ?
Ru1 Cl2 2.3711(2) . ?
Ru1 N1 1.7403(7) . ?
K1 K1 4.3083(4) 5_766 ?
K1 K1 4.3905(3) 4_665 ?
K1 K1 4.3905(3) 4_664 ?
K1 Cl4 3.4545(3) 4_665 ?
K1 Cl4 3.3273(2) . ?
K1 Cl3 3.4475(3) 4_665 ?
K1 Cl3 3.3071(3) 2_565 ?
K1 Cl1 3.5267(3) . ?
K1 Cl1 3.2826(3) 4_664 ?
K1 Cl2 3.2063(3) . ?
K1 Cl2 3.2396(3) 4_665 ?
K1 Cl2 3.5814(3) 8_656 ?
O1 N1 1.1395(10) . ?
